data_1555858
loop_
_publ_author_name
'Lamb, Alan D.'
'Davey, Peter D.'
'Driver, Russell W.'
'Thompson, Amber L.'
'Smith, Martin D.'

_publ_section_title
;
 Enantioselective Synthesis of 4- and 6-Azaindolines by a Cation-Directed
 Cyclization.
;
_journal_issue 20
_journal_name_full 'Organic letters'
_journal_page_first 5372
_journal_page_last 5375
_journal_paper_doi 10.1021/acs.orglett.6b02744
_journal_volume 18
_journal_year 2016
_chemical_compound_source synthesis
_chemical_formula_moiety 'C20 H15 N3'
_chemical_formula_sum 'C20 H15 N3'
_chemical_formula_weight 297.36
_chemical_melting_point 'see SI'
_space_group_IT_number 14
_space_group_name_Hall '-P 2yab'
_space_group_name_H-M_alt 'P 1 21/a 1'
_symmetry_cell_setting monoclinic
_symmetry_space_group_name_Hall '-P 2yab'
_symmetry_space_group_name_H-M 'P 1 21/a 1'
_atom_sites_solution_hydrogens difmap
_atom_sites_solution_primary direct
_audit_creation_date 2014-01-15
_audit_creation_method CRYSTALS_ver_14.43
_cell_angle_alpha 90
_cell_angle_beta 109.7256(8)
_cell_angle_gamma 90
_cell_formula_units_Z 4
_cell_length_a 11.6533(2)
_cell_length_b 10.6806(2)
_cell_length_c 13.6153(3)
_cell_measurement_reflns_used 3807
_cell_measurement_temperature 150
_cell_measurement_theta_max 27
_cell_measurement_theta_min 5
_cell_volume 1595.18(5)
_computing_cell_refinement 'DENZO/SCALEPACK (Otwinowski & Minor, 1997)'
_computing_data_collection 'COLLECT (Nonius, 2001).'
_computing_data_reduction 'DENZO/SCALEPACK (Otwinowski & Minor, 1997)'
_computing_molecular_graphics 'CAMERON (Watkin et al., 1996)'
_computing_publication_material 'CRYSTALS (Betteridge et al., 2003)'
_computing_structure_refinement 'CRYSTALS (Betteridge et al., 2003)'
_computing_structure_solution 'SIR92 (Altomare et al., 1994)'
_diffrn_ambient_temperature 150
_diffrn_measured_fraction_theta_full 0.993
_diffrn_measured_fraction_theta_max 0.990
_diffrn_measurement_device Area
_diffrn_measurement_device_type 'Nonius KappaCCD'
_diffrn_measurement_method \w
_diffrn_radiation_monochromator graphite
_diffrn_radiation_type 'Mo K\a'
_diffrn_radiation_wavelength 0.71073
_diffrn_reflns_av_R_equivalents 0.027
_diffrn_reflns_limit_h_max 15
_diffrn_reflns_limit_h_min -15
_diffrn_reflns_limit_k_max 13
_diffrn_reflns_limit_k_min -13
_diffrn_reflns_limit_l_max 17
_diffrn_reflns_limit_l_min -17
_diffrn_reflns_number 23646
_diffrn_reflns_theta_full 26.978
_diffrn_reflns_theta_max 27.528
_diffrn_reflns_theta_min 5.140
_diffrn_standards_number 0
_exptl_absorpt_coefficient_mu 0.075
_exptl_absorpt_correction_T_max 0.99
_exptl_absorpt_correction_T_min 0.99
_exptl_absorpt_correction_type multi-scan
_exptl_absorpt_process_details 'DENZO/SCALEPACK (Otwinowski & Minor, 1997)'
_exptl_crystal_colour pale_clear_colourless
_exptl_crystal_density_diffrn 1.238
_exptl_crystal_density_meas ?
_exptl_crystal_density_method 'not measured'
_exptl_crystal_description prism
_exptl_crystal_F_000 624
_exptl_crystal_size_max 0.700
_exptl_crystal_size_mid 0.100
_exptl_crystal_size_min 0.100
_refine_diff_density_max 0.29
_refine_diff_density_min -0.31
_refine_ls_extinction_method None
_refine_ls_goodness_of_fit_ref 0.9395
_refine_ls_hydrogen_treatment constr
_refine_ls_matrix_type full
_refine_ls_number_parameters 208
_refine_ls_number_reflns 3639
_refine_ls_number_restraints 0
_refine_ls_R_factor_all 0.0649
_refine_ls_R_factor_gt 0.0450
_refine_ls_shift/su_max 0.0002424
_refine_ls_shift/su_mean 0.0000229
_refine_ls_structure_factor_coef Fsqd
_refine_ls_weighting_details
;
 Method, part 1, Chebychev polynomial, (Watkin, 1994, Prince, 1982) 
 [weight] = 1.0/[A~0~*T~0~(x)+A~1~*T~1~(x) ... +A~n-1~]*T~n-1~(x)] 
 where A~i~ are the Chebychev coefficients listed below and x= Fcalc/Fmax 
 Method = Robust Weighting (Prince, 1982) 
 W = [weight] * [1-(deltaF/6*sigmaF)^2^]^2^ 
 A~i~ are: 
 37.3 60.9 36.7 15.4 3.50 
;
_refine_ls_weighting_scheme calc
_refine_ls_wR_factor_all 0.1132
_refine_ls_wR_factor_gt 0.0989
_refine_ls_wR_factor_ref 0.1132
_reflns_limit_h_max 14
_reflns_limit_h_min -15
_reflns_limit_k_max 13
_reflns_limit_k_min 0
_reflns_limit_l_max 17
_reflns_limit_l_min 0
_reflns_number_gt 2830
_reflns_number_total 3639
_reflns_threshold_expression I>2.0\s(I)
_oxford_diffrn_Wilson_B_factor 2.46
_oxford_diffrn_Wilson_scale 2.20
_oxford_refine_ls_r_factor_ref 0.0649
_oxford_refine_ls_scale 0.689(2)
_oxford_reflns_number_all 3639
_oxford_reflns_threshold_expression_ref I>-3.0\s(I)
_oxford_structure_analysis_title 040RWD12
_cod_data_source_file ol6b02744_si_002.cif
_cod_data_source_block 2
_cod_depositor_comments
;
The following automatic conversions were performed:

data item '_exptl_crystal_density_meas' value 'not measured' was
changed to '?' -- the value is perceived as not measured.

Automatic conversion script
Id: cif_fix_values 6909 2019-04-08 15:41:33Z antanas 
;
_cod_original_sg_symbol_H-M 'P 1 21/a 1 '
_cod_database_code 1555858

loop_
_symmetry_equiv_pos_as_xyz
x,y,z
-x,-y,-z
-x+1/2,y+1/2,-z
x+1/2,-y+1/2,z

loop_
_atom_site_label
_atom_site_type_symbol
_atom_site_fract_x
_atom_site_fract_y
_atom_site_fract_z
_atom_site_U_iso_or_equiv
_atom_site_occupancy
_atom_site_adp_type
_atom_site_refinement_flags_posn
N1 N 0.57651(10) 0.31711(11) 0.00320(9) 0.0256 1.0000 Uani .
C2 C 0.50878(12) 0.38604(14) -0.07861(11) 0.0273 1.0000 Uani .
C3 C 0.38197(12) 0.38677(14) -0.11410(11) 0.0286 1.0000 Uani .
C4 C 0.31827(12) 0.31431(14) -0.06526(11) 0.0281 1.0000 Uani .
C5 C 0.38685(11) 0.24221(13) 0.01887(11) 0.0240 1.0000 Uani .
C6 C 0.51381(11) 0.24749(13) 0.04838(10) 0.0237 1.0000 Uani .
C7 C 0.56786(11) 0.16140(13) 0.14242(11) 0.0243 1.0000 Uani .
C8 C 0.45276(11) 0.07284(13) 0.12534(10) 0.0241 1.0000 Uani .
N9 N 0.35264(10) 0.16175(11) 0.08416(9) 0.0264 1.0000 Uani .
C10 C 0.45248(11) -0.00190(13) 0.21870(11) 0.0256 1.0000 Uani .
C11 C 0.39703(13) 0.03974(16) 0.28864(11) 0.0318 1.0000 Uani .
C12 C 0.40058(15) -0.03400(18) 0.37354(13) 0.0406 1.0000 Uani .
C13 C 0.45907(16) -0.14877(18) 0.38951(13) 0.0447 1.0000 Uani .
C14 C 0.51437(16) -0.19050(17) 0.32017(13) 0.0417 1.0000 Uani .
C15 C 0.51093(13) -0.11760(14) 0.23516(12) 0.0318 1.0000 Uani .
C16 C 0.66957(12) 0.08606(14) 0.13285(11) 0.0285 1.0000 Uani .
N17 N 0.74692(12) 0.02466(14) 0.12591(12) 0.0398 1.0000 Uani .
C18 C 0.60546(12) 0.22950(14) 0.24712(11) 0.0283 1.0000 Uani .
C19 C 0.69915(14) 0.18312(18) 0.33299(13) 0.0415 1.0000 Uani .
C20 C 0.72837(19) 0.2421(2) 0.42897(14) 0.0554 1.0000 Uani .
C21 C 0.6654(2) 0.3468(2) 0.44089(15) 0.0565 1.0000 Uani .
C22 C 0.57158(19) 0.39290(18) 0.35652(15) 0.0489 1.0000 Uani .
C23 C 0.54128(15) 0.33417(15) 0.25969(13) 0.0356 1.0000 Uani .
H91 H 0.2786 0.1328 0.0629 0.0332 1.0000 Uiso R
H21 H 0.5532 0.4365 -0.1123 0.0327 1.0000 Uiso R
H31 H 0.3401 0.4380 -0.1735 0.0333 1.0000 Uiso R
H41 H 0.2310 0.3132 -0.0886 0.0330 1.0000 Uiso R
H81 H 0.4527 0.0140 0.0684 0.0290 1.0000 Uiso R
H111 H 0.3560 0.1200 0.2778 0.0387 1.0000 Uiso R
H121 H 0.3635 -0.0047 0.4220 0.0488 1.0000 Uiso R
H131 H 0.4610 -0.1997 0.4485 0.0554 1.0000 Uiso R
H141 H 0.5553 -0.2701 0.3299 0.0503 1.0000 Uiso R
H151 H 0.5496 -0.1471 0.1864 0.0381 1.0000 Uiso R
H191 H 0.7448 0.1095 0.3260 0.0520 1.0000 Uiso R
H201 H 0.7922 0.2084 0.4871 0.0672 1.0000 Uiso R
H211 H 0.6854 0.3882 0.5073 0.0689 1.0000 Uiso R
H221 H 0.5265 0.4649 0.3646 0.0590 1.0000 Uiso R
H231 H 0.4762 0.3661 0.2031 0.0426 1.0000 Uiso R

loop_
_atom_site_aniso_label
_atom_site_aniso_U_11
_atom_site_aniso_U_22
_atom_site_aniso_U_33
_atom_site_aniso_U_23
_atom_site_aniso_U_13
_atom_site_aniso_U_12
N1 0.0196(5) 0.0281(6) 0.0298(6) 0.0005(5) 0.0093(4) 0.0001(5)
C2 0.0249(6) 0.0271(7) 0.0320(7) 0.0018(6) 0.0122(5) 0.0001(5)
C3 0.0265(7) 0.0295(7) 0.0288(7) 0.0031(6) 0.0080(5) 0.0041(6)
C4 0.0173(6) 0.0338(8) 0.0318(7) 0.0006(6) 0.0066(5) 0.0029(5)
C5 0.0178(6) 0.0274(7) 0.0274(6) 0.0001(5) 0.0083(5) 0.0010(5)
C6 0.0186(6) 0.0258(7) 0.0264(6) 0.0001(5) 0.0073(5) 0.0011(5)
C7 0.0162(5) 0.0276(7) 0.0285(7) 0.0014(5) 0.0067(5) -0.0005(5)
C8 0.0177(6) 0.0275(7) 0.0268(7) -0.0002(5) 0.0073(5) -0.0010(5)
N9 0.0157(5) 0.0321(6) 0.0309(6) 0.0040(5) 0.0071(4) -0.0007(5)
C10 0.0190(6) 0.0291(7) 0.0270(7) -0.0005(6) 0.0054(5) -0.0042(5)
C11 0.0256(7) 0.0386(8) 0.0315(8) -0.0001(6) 0.0100(6) -0.0001(6)
C12 0.0373(8) 0.0559(11) 0.0316(8) 0.0029(7) 0.0157(7) -0.0014(8)
C13 0.0473(9) 0.0510(11) 0.0347(8) 0.0127(8) 0.0121(7) -0.0044(8)
C14 0.0475(9) 0.0355(9) 0.0379(9) 0.0067(7) 0.0088(7) 0.0030(7)
C15 0.0329(7) 0.0301(7) 0.0303(7) 0.0002(6) 0.0080(6) 0.0001(6)
C16 0.0196(6) 0.0326(8) 0.0327(7) 0.0042(6) 0.0079(5) -0.0007(6)
N17 0.0253(6) 0.0428(8) 0.0526(9) 0.0046(7) 0.0148(6) 0.0062(6)
C18 0.0225(6) 0.0335(7) 0.0279(7) 0.0011(6) 0.0073(5) -0.0080(6)
C19 0.0317(8) 0.0521(10) 0.0346(8) 0.0029(8) 0.0030(6) -0.0059(7)
C20 0.0520(11) 0.0733(14) 0.0296(8) 0.0021(9) -0.0010(8) -0.0165(10)
C21 0.0724(13) 0.0644(13) 0.0323(9) -0.0131(9) 0.0172(9) -0.0342(11)
C22 0.0667(12) 0.0412(10) 0.0454(10) -0.0122(8) 0.0276(9) -0.0156(9)
C23 0.0397(8) 0.0331(8) 0.0349(8) -0.0021(7) 0.0137(6) -0.0056(7)

loop_
_atom_type_symbol
_atom_type_scat_dispersion_real
_atom_type_scat_dispersion_imag
_atom_type_scat_Cromer_Mann_a1
_atom_type_scat_Cromer_Mann_b1
_atom_type_scat_Cromer_Mann_a2
_atom_type_scat_Cromer_Mann_b2
_atom_type_scat_Cromer_Mann_a3
_atom_type_scat_Cromer_Mann_b3
_atom_type_scat_Cromer_Mann_a4
_atom_type_scat_Cromer_Mann_b4
_atom_type_scat_Cromer_Mann_c
_atom_type_scat_source
C 0.0033 0.0016 2.3100 20.8439 1.0200 10.2075 1.5886 0.5687 0.8650 51.6512 0.2156 'International Tables Vol C 4.2.6.8 and 6.1.1.4'
H 0.0000 0.0000 0.4930 10.5109 0.3229 26.1257 0.1402 3.1424 0.0408 57.7998 0.0030 'International Tables Vol C 4.2.6.8 and 6.1.1.4'
N 0.0061 0.0033 12.2126 0.0057 3.1322 9.8933 2.0125 28.9975 1.1663 0.5826 -11.5290 'International Tables Vol C 4.2.6.8 and 6.1.1.4'

loop_
_geom_angle_atom_site_label_1
_geom_angle_atom_site_label_2
_geom_angle_atom_site_label_3
_geom_angle
_geom_angle_publ_flag
C2 N1 C6 115.36(11) yes
N1 C2 C3 123.23(13) yes
N1 C2 H21 116.1 no
C3 C2 H21 120.7 no
C2 C3 C4 120.52(13) yes
C2 C3 H31 118.2 no
C4 C3 H31 121.2 no
C3 C4 C5 116.93(12) yes
C3 C4 H41 121.8 no
C5 C4 H41 121.2 no
C4 C5 C6 118.29(12) yes
C4 C5 N9 131.47(11) yes
C6 C5 N9 110.24(12) yes
C5 C6 N1 125.68(13) yes
C5 C6 C7 108.28(11) yes
N1 C6 C7 126.04(11) yes
C6 C7 C8 98.41(10) yes
C6 C7 C16 111.75(11) yes
C8 C7 C16 108.99(11) yes
C6 C7 C18 113.74(12) yes
C8 C7 C18 112.42(10) yes
C16 C7 C18 110.89(11) yes
C7 C8 N9 101.19(10) yes
C7 C8 C10 115.74(11) yes
N9 C8 C10 116.14(11) yes
C7 C8 H81 105.5 no
N9 C8 H81 108.7 no
C10 C8 H81 108.9 no
C8 N9 C5 106.46(10) yes
C8 N9 H91 118.1 no
C5 N9 H91 118.3 no
C8 C10 C11 122.91(13) yes
C8 C10 C15 117.86(12) yes
C11 C10 C15 119.23(14) yes
C10 C11 C12 119.89(15) yes
C10 C11 H111 119.9 no
C12 C11 H111 120.2 no
C11 C12 C13 120.55(15) yes
C11 C12 H121 119.8 no
C13 C12 H121 119.7 no
C12 C13 C14 119.74(16) yes
C12 C13 H131 120.1 no
C14 C13 H131 120.1 no
C13 C14 C15 120.03(16) yes
C13 C14 H141 121.0 no
C15 C14 H141 119.0 no
C10 C15 C14 120.56(15) yes
C10 C15 H151 119.5 no
C14 C15 H151 120.0 no
C7 C16 N17 178.10(16) yes
C7 C18 C19 120.70(14) yes
C7 C18 C23 120.15(13) yes
C19 C18 C23 119.02(15) yes
C18 C19 C20 120.19(18) yes
C18 C19 H191 120.3 no
C20 C19 H191 119.5 no
C19 C20 C21 120.63(18) yes
C19 C20 H201 119.0 no
C21 C20 H201 120.4 no
C20 C21 C22 119.67(17) yes
C20 C21 H211 121.0 no
C22 C21 H211 119.4 no
C21 C22 C23 120.19(19) yes
C21 C22 H221 120.0 no
C23 C22 H221 119.8 no
C22 C23 C18 120.29(16) yes
C22 C23 H231 119.1 no
C18 C23 H231 120.6 no

loop_
_geom_bond_atom_site_label_1
_geom_bond_atom_site_label_2
_geom_bond_distance
_geom_bond_publ_flag
N1 C2 1.3461(18) yes
N1 C6 1.3300(17) yes
C2 C3 1.3912(19) yes
C2 H21 0.964 no
C3 C4 1.388(2) yes
C3 H31 0.962 no
C4 C5 1.3878(19) yes
C4 H41 0.958 no
C5 C6 1.3972(17) yes
C5 N9 1.3882(18) yes
C6 C7 1.5287(19) yes
C7 C8 1.5929(18) yes
C7 C16 1.4742(18) yes
C7 C18 1.527(2) yes
C8 N9 1.4614(17) yes
C8 C10 1.5019(19) yes
C8 H81 0.998 no
N9 H91 0.869 no
C10 C11 1.392(2) yes
C10 C15 1.392(2) yes
C11 C12 1.388(2) yes
C11 H111 0.968 no
C12 C13 1.384(3) yes
C12 H121 0.955 no
C13 C14 1.384(3) yes
C13 H131 0.964 no
C14 C15 1.384(2) yes
C14 H141 0.962 no
C15 H151 0.972 no
C16 N17 1.1441(19) yes
C18 C19 1.394(2) yes
C18 C23 1.387(2) yes
C19 C20 1.386(3) yes
C19 H191 0.971 no
C20 C21 1.376(3) yes
C20 H201 0.955 no
C21 C22 1.382(3) yes
C21 H211 0.962 no
C22 C23 1.394(2) yes
C22 H221 0.959 no
C23 H231 0.944 no

loop_
_geom_hbond_atom_site_label_D
_geom_hbond_atom_site_label_H
_geom_hbond_atom_site_label_A
_geom_hbond_site_symmetry_A
_geom_hbond_angle_DHA
_geom_hbond_distance_DH
_geom_hbond_distance_HA
_geom_hbond_distance_DA
_geom_hbond_publ_flag
N9 H91 N1 4_455 145.58(4) 0.869 2.281 3.037(2) yes
C2 H21 N17 3_655 151.95(5) 0.964 2.576 3.457(2) yes
